data_4339360
loop_
_publ_author_name
'Wang, Wei'
'Qiao, Juan'
'Wang, Liduo'
'Duan, Lian'
'Zhang, Deqiang'
'Yang, Weitao'
'Qiu, Yong'

_publ_section_title
;
 Synthesis, structures, and optical properties of cadmium
 iodide/phenethylamine hybrid materials with controlled structures and
 emissions.
;
_journal_issue 24
_journal_name_full 'Inorganic chemistry'
_journal_page_first 10252
_journal_page_last 10260
_journal_paper_doi 10.1021/ic7007304
_journal_volume 46
_journal_year 2007
_chemical_formula_moiety 'C32 H44 Cd I2 N4'
_chemical_formula_sum 'C32 H44 Cd I2 N4'
_chemical_formula_weight 850.94
_chemical_name_common CdI2(PEA)4
_chemical_name_systematic CdI2(PEA)4
_space_group_IT_number 15
_symmetry_cell_setting monoclinic
_symmetry_space_group_name_Hall '-C 2yc'
_symmetry_space_group_name_H-M 'C 1 2/c 1'
_atom_sites_solution_hydrogens geom
_atom_sites_solution_primary direct
_atom_sites_solution_secondary difmap
_audit_creation_method SHELXL-97
_cell_angle_alpha 90.00
_cell_angle_beta 96.0430(10)
_cell_angle_gamma 90.00
_cell_formula_units_Z 4
_cell_length_a 31.4243(19)
_cell_length_b 12.4831(7)
_cell_length_c 8.9912(6)
_cell_measurement_temperature 296(2)
_cell_volume 3507.4(4)
_computing_cell_refinement 'Bruker XSCANS'
_computing_data_collection 'Bruker XSCANS'
_computing_data_reduction 'Bruker SHELXTL'
_computing_molecular_graphics 'Bruker SHELXTL'
_computing_publication_material 'Bruker SHELXTL'
_computing_structure_refinement 'SHELXL-97 (Sheldrick, 1997)'
_computing_structure_solution 'SHELXS-97 (Sheldrick, 1990)'
_diffrn_ambient_temperature 296(2)
_diffrn_measured_fraction_theta_full 0.938
_diffrn_measured_fraction_theta_max 0.938
_diffrn_measurement_device_type 'Bruker P4'
_diffrn_measurement_method '\w scans'
_diffrn_radiation_monochromator graphite
_diffrn_radiation_source 'fine-focus sealed tube'
_diffrn_radiation_type MoK\a
_diffrn_radiation_wavelength 0.71073
_diffrn_reflns_av_R_equivalents 0.0253
_diffrn_reflns_av_sigmaI/netI 0.0291
_diffrn_reflns_limit_h_max 43
_diffrn_reflns_limit_h_min -47
_diffrn_reflns_limit_k_max 19
_diffrn_reflns_limit_k_min -19
_diffrn_reflns_limit_l_max 13
_diffrn_reflns_limit_l_min -5
_diffrn_reflns_number 14892
_diffrn_reflns_theta_full 33.50
_diffrn_reflns_theta_max 33.50
_diffrn_reflns_theta_min 2.55
_exptl_absorpt_coefficient_mu 2.249
_exptl_absorpt_correction_type none
_exptl_crystal_colour YELLOW
_exptl_crystal_density_diffrn 1.611
_exptl_crystal_density_method 'not measured'
_exptl_crystal_F_000 1398
_exptl_crystal_size_max 0.15
_exptl_crystal_size_mid 0.2
_exptl_crystal_size_min 0.3
_refine_diff_density_max 0.625
_refine_diff_density_min -2.329
_refine_diff_density_rms 0.284
_refine_ls_extinction_method none
_refine_ls_goodness_of_fit_ref 1.034
_refine_ls_hydrogen_treatment mixed
_refine_ls_matrix_type full
_refine_ls_number_parameters 218
_refine_ls_number_reflns 6455
_refine_ls_number_restraints 0
_refine_ls_restrained_S_all 1.034
_refine_ls_R_factor_all 0.0499
_refine_ls_R_factor_gt 0.0408
_refine_ls_shift/su_max 0.993
_refine_ls_shift/su_mean 0.051
_refine_ls_structure_factor_coef Fsqd
_refine_ls_weighting_details 'calc w=1/[\s^2^(Fo^2^)+(0.0662P)^2^+0.4122P] where P=(Fo^2^+2Fc^2^)/3'
_refine_ls_weighting_scheme calc
_refine_ls_wR_factor_gt 0.0994
_refine_ls_wR_factor_ref 0.1065
_reflns_number_gt 5218
_reflns_number_total 6455
_reflns_threshold_expression >2sigma(I)
_cod_data_source_file ic7007304-file003.cif
_cod_data_source_block CdI2(PEA)4
_cod_depositor_comments
;
The following automatic conversions were performed:

'_symmetry_cell_setting' value 'Monoclinic' changed to 'monoclinic'
according to
/usr/data/users/saulius/automatic-downloads/retrospective/ACS/lib/dictionaries/cif_core.dic
dictionary named 'cif_core.dic' version 2.4.2 from 2011-04-26.

Automatic conversion script
Id: cif_fix_values 2281 2013-09-26 08:29:07Z andrius 
;
_cod_original_sg_symbol_H-M C2/c
_cod_database_code 4339360

loop_
_symmetry_equiv_pos_as_xyz
'x, y, z'
'-x, y, -z+1/2'
'x+1/2, y+1/2, z'
'-x+1/2, y+1/2, -z+1/2'
'-x, -y, -z'
'x, -y, z-1/2'
'-x+1/2, -y+1/2, -z'
'x+1/2, -y+1/2, z-1/2'

loop_
_atom_site_label
_atom_site_type_symbol
_atom_site_fract_x
_atom_site_fract_y
_atom_site_fract_z
_atom_site_U_iso_or_equiv
_atom_site_adp_type
_atom_site_occupancy
_atom_site_symmetry_multiplicity
_atom_site_calc_flag
_atom_site_refinement_flags
Cd1 Cd 0.7500 0.7500 0.0000 0.04046(7) Uani 1 2 d S
I1 I 0.726350(5) 0.625704(13) -0.28623(2) 0.05318(7) Uani 1 1 d .
N2 N 0.70485(7) 0.88897(17) -0.1046(2) 0.0433(4) Uani 1 1 d .
N1 N 0.69094(7) 0.65849(17) 0.0904(3) 0.0472(4) Uani 1 1 d .
C1 C 0.67312(9) 0.9372(2) -0.0155(3) 0.0492(5) Uani 1 1 d .
C3 C 0.61744(8) 1.0780(2) 0.0061(3) 0.0470(5) Uani 1 1 d .
C11 C 0.59975(10) 0.6257(2) 0.1736(4) 0.0576(7) Uani 1 1 d .
C2 C 0.64763(9) 1.0282(2) -0.0925(3) 0.0502(5) Uani 1 1 d .
C9 C 0.67743(10) 0.6829(2) 0.2373(3) 0.0566(6) Uani 1 1 d .
C4 C 0.62732(11) 1.1739(2) 0.0812(3) 0.0620(7) Uani 1 1 d .
H4A H 0.6527 1.2093 0.0684 0.074 Uiso 1 1 calc R
C8 C 0.57885(9) 1.0286(3) 0.0277(4) 0.0631(7) Uani 1 1 d .
H8A H 0.5714 0.9649 -0.0220 0.076 Uiso 1 1 calc R
C16 C 0.58907(12) 0.5518(3) 0.0605(4) 0.0752(9) Uani 1 1 d .
H16 H 0.6071 0.4939 0.0496 0.090 Uiso 1 1 calc R
C6 C 0.56193(15) 1.1684(4) 0.1950(4) 0.0934(14) Uani 1 1 d .
H6A H 0.5434 1.1986 0.2573 0.112 Uiso 1 1 calc R
C5 C 0.59903(17) 1.2171(3) 0.1759(4) 0.0843(12) Uani 1 1 d .
H5A H 0.6061 1.2808 0.2263 0.101 Uiso 1 1 calc R
C7 C 0.55134(11) 1.0724(4) 0.1215(4) 0.0853(11) Uani 1 1 d .
H7A H 0.5258 1.0379 0.1354 0.102 Uiso 1 1 calc R
C13 C 0.53431(15) 0.7200(4) 0.0895(6) 0.0960(13) Uani 1 1 d .
H13 H 0.5156 0.7766 0.1001 0.115 Uiso 1 1 calc R
C14 C 0.52488(15) 0.6442(4) -0.0213(6) 0.0978(14) Uani 1 1 d .
H14 H 0.4998 0.6494 -0.0855 0.117 Uiso 1 1 calc R
C15 C 0.55233(16) 0.5624(4) -0.0358(5) 0.0960(14) Uani 1 1 d .
H15 H 0.5463 0.5126 -0.1120 0.115 Uiso 1 1 calc R
C10 C 0.63976(10) 0.6144(2) 0.2792(4) 0.0608(7) Uani 1 1 d .
H10A H 0.6484 0.5398 0.2823 0.073 Uiso 1 1 calc R
H10B H 0.6335 0.6343 0.3788 0.073 Uiso 1 1 calc R
C12 C 0.57173(13) 0.7110(3) 0.1844(5) 0.0780(9) Uani 1 1 d .
H12 H 0.5783 0.7631 0.2570 0.094 Uiso 1 1 calc R
H1 H 0.6644(11) 1.079(3) -0.131(4) 0.066(9) Uiso 1 1 d .
H2 H 0.6638(11) 0.774(3) 0.223(4) 0.071(10) Uiso 1 1 d .
H3 H 0.6693(12) 0.664(3) 0.023(4) 0.058(9) Uiso 1 1 d .
H4B H 0.6990(11) 0.589(3) 0.085(4) 0.062(9) Uiso 1 1 d .
H5B H 0.7020(14) 0.660(3) 0.314(5) 0.085(12) Uiso 1 1 d .
H6B H 0.6895(13) 0.966(4) 0.067(5) 0.079(12) Uiso 1 1 d .
H7B H 0.6893(13) 0.854(3) -0.189(4) 0.070(10) Uiso 1 1 d .
H8B H 0.7226(10) 0.945(3) -0.121(3) 0.052(8) Uiso 1 1 d .
H9 H 0.6302(14) 1.008(3) -0.192(5) 0.079(12) Uiso 1 1 d .
H10 H 0.6615(18) 0.895(4) 0.026(6) 0.102(17) Uiso 1 1 d .

loop_
_atom_site_aniso_label
_atom_site_aniso_U_11
_atom_site_aniso_U_22
_atom_site_aniso_U_33
_atom_site_aniso_U_23
_atom_site_aniso_U_13
_atom_site_aniso_U_12
Cd1 0.03817(11) 0.03419(11) 0.05111(13) 0.00423(8) 0.01454(9) 0.00228(7)
I1 0.05736(11) 0.04457(10) 0.05709(11) -0.01312(6) 0.00359(8) 0.00200(6)
N2 0.0471(10) 0.0431(9) 0.0409(9) 0.0022(7) 0.0106(8) 0.0048(8)
N1 0.0467(10) 0.0420(10) 0.0558(12) 0.0025(9) 0.0183(9) -0.0028(8)
C1 0.0554(13) 0.0526(13) 0.0411(11) 0.0080(10) 0.0131(10) 0.0148(11)
C3 0.0471(11) 0.0460(11) 0.0474(11) 0.0038(9) 0.0023(9) 0.0098(9)
C11 0.0628(15) 0.0504(13) 0.0657(16) 0.0006(11) 0.0364(14) -0.0080(11)
C2 0.0510(12) 0.0541(12) 0.0471(12) 0.0123(10) 0.0136(10) 0.0132(10)
C9 0.0600(14) 0.0607(15) 0.0516(13) 0.0031(12) 0.0174(12) -0.0085(12)
C4 0.0772(18) 0.0477(13) 0.0587(15) 0.0030(12) -0.0032(13) 0.0042(12)
C8 0.0487(13) 0.0793(18) 0.0619(16) -0.0090(15) 0.0089(12) 0.0006(13)
C16 0.082(2) 0.0652(18) 0.084(2) -0.0168(17) 0.0335(19) -0.0140(16)
C6 0.095(3) 0.118(3) 0.069(2) -0.009(2) 0.018(2) 0.055(3)
C5 0.126(3) 0.0602(17) 0.0637(19) -0.0113(15) -0.005(2) 0.034(2)
C7 0.0531(16) 0.130(4) 0.075(2) -0.008(2) 0.0168(15) 0.0175(19)
C13 0.084(3) 0.095(3) 0.113(4) 0.009(3) 0.032(3) 0.019(2)
C14 0.079(3) 0.123(4) 0.093(3) 0.018(3) 0.017(2) -0.023(3)
C15 0.101(3) 0.104(3) 0.086(3) -0.018(3) 0.026(2) -0.034(3)
C10 0.0645(16) 0.0597(15) 0.0633(16) 0.0093(12) 0.0303(14) -0.0046(12)
C12 0.083(2) 0.0645(18) 0.090(2) -0.0109(18) 0.028(2) 0.0074(17)

loop_
_atom_type_symbol
_atom_type_description
_atom_type_scat_dispersion_real
_atom_type_scat_dispersion_imag
_atom_type_scat_source
C C 0.0033 0.0016 'International Tables Vol C Tables 4.2.6.8 and 6.1.1.4'
H H 0.0000 0.0000 'International Tables Vol C Tables 4.2.6.8 and 6.1.1.4'
N N 0.0061 0.0033 'International Tables Vol C Tables 4.2.6.8 and 6.1.1.4'
Cd Cd -0.8075 1.2024 'International Tables Vol C Tables 4.2.6.8 and 6.1.1.4'
I I -0.4742 1.8119 'International Tables Vol C Tables 4.2.6.8 and 6.1.1.4'

loop_
_geom_angle_atom_site_label_1
_geom_angle_atom_site_label_2
_geom_angle_atom_site_label_3
_geom_angle
_geom_angle_site_symmetry_1
_geom_angle_site_symmetry_3
N2 Cd1 N2 180.00(8) 7_665 .
N2 Cd1 N1 91.77(8) 7_665 7_665
N2 Cd1 N1 88.23(8) . 7_665
N2 Cd1 N1 88.23(8) 7_665 .
N2 Cd1 N1 91.77(8) . .
N1 Cd1 N1 180.00(6) 7_665 .
N2 Cd1 I1 87.41(5) 7_665 7_665
N2 Cd1 I1 92.59(5) . 7_665
N1 Cd1 I1 85.09(6) 7_665 7_665
N1 Cd1 I1 94.91(6) . 7_665
N2 Cd1 I1 92.59(5) 7_665 .
N2 Cd1 I1 87.41(5) . .
N1 Cd1 I1 94.91(6) 7_665 .
N1 Cd1 I1 85.09(6) . .
I1 Cd1 I1 180.000(1) 7_665 .
C1 N2 Cd1 119.64(15) . .
C9 N1 Cd1 121.11(17) . .
N2 C1 C2 114.5(2) . .
C4 C3 C8 117.8(3) . .
C4 C3 C2 121.3(3) . .
C8 C3 C2 120.9(3) . .
C16 C11 C12 117.0(4) . .
C16 C11 C10 121.6(3) . .
C12 C11 C10 121.5(3) . .
C3 C2 C1 112.2(2) . .
N1 C9 C10 114.2(2) . .
C5 C4 C3 120.1(3) . .
C7 C8 C3 121.3(3) . .
C15 C16 C11 121.3(4) . .
C5 C6 C7 119.8(3) . .
C6 C5 C4 121.2(4) . .
C8 C7 C6 119.8(4) . .
C14 C13 C12 119.5(4) . .
C13 C14 C15 119.7(5) . .
C16 C15 C14 120.9(5) . .
C11 C10 C9 114.1(2) . .
C13 C12 C11 121.5(4) . .

loop_
_geom_bond_atom_site_label_1
_geom_bond_atom_site_label_2
_geom_bond_distance
_geom_bond_site_symmetry_2
Cd1 N2 2.372(2) 7_665
Cd1 N2 2.372(2) .
Cd1 N1 2.3933(19) 7_665
Cd1 N1 2.3933(19) .
Cd1 I1 3.0299(2) 7_665
Cd1 I1 3.0299(2) .
N2 C1 1.472(3) .
N1 C9 1.461(3) .
C1 C2 1.515(4) .
C3 C4 1.394(4) .
C3 C8 1.392(4) .
C3 C2 1.500(3) .
C11 C16 1.388(5) .
C11 C12 1.392(5) .
C11 C10 1.500(5) .
C9 C10 1.539(4) .
C4 C5 1.402(5) .
C8 C7 1.383(4) .
C16 C15 1.375(7) .
C6 C5 1.342(7) .
C6 C7 1.391(7) .
C13 C14 1.384(7) .
C13 C12 1.382(7) .
C14 C15 1.352(7) .
